data_7049059
loop_
_publ_author_name
'Espinal-Viguri, Maialen'
'Varela-Izquierdo, Victor'
'Miloserdov, Fedor M.'
'Riddlestone, Ian M.'
'Mahon, Mary F.'
'Whittlesey, Michael K.'

_publ_section_title
;
 Heterobimetallic ruthenium-zinc complexes with bulky N-heterocyclic
 carbenes: syntheses, structures and reactivity.
;
_journal_issue 13
_journal_name_full 'Dalton transactions (Cambridge, England : 2003)'
_journal_page_first 4176
_journal_page_last 4189
_journal_paper_doi 10.1039/c8dt05023f
_journal_volume 48
_journal_year 2019
_chemical_formula_moiety 'C41 H43 N2 O P Ru Zn'
_chemical_formula_sum 'C41 H43 N2 O P Ru Zn'
_chemical_formula_weight 777.18
_space_group_crystal_system triclinic
_space_group_IT_number 2
_space_group_name_Hall '-P 1'
_space_group_name_H-M_alt 'P -1'
_symmetry_space_group_name_Hall '-P 1'
_symmetry_space_group_name_H-M 'P -1'
_atom_sites_solution_hydrogens mixed
_atom_sites_solution_primary iterative
_audit_creation_date 2018-11-26
_audit_creation_method
;
Olex2 1.2
(compiled 2018.05.29 svn.r3508 for OlexSys, GUI svn.r5506)
;
_audit_update_record
;
2018-11-30 deposited with the CCDC.    2019-02-19 downloaded from the CCDC.
;
_cell_angle_alpha 87.163(2)
_cell_angle_beta 81.171(2)
_cell_angle_gamma 65.917(2)
_cell_formula_units_Z 2
_cell_length_a 9.8428(2)
_cell_length_b 11.4984(3)
_cell_length_c 17.9210(3)
_cell_measurement_reflns_used 11590
_cell_measurement_temperature 150.00(10)
_cell_measurement_theta_max 72.9070
_cell_measurement_theta_min 4.2100
_cell_volume 1829.55(7)
_computing_cell_refinement 'CrysAlisPro 1.171.39.46 (Rigaku OD, 2018)'
_computing_data_collection 'CrysAlisPro 1.171.39.46 (Rigaku OD, 2018)'
_computing_data_reduction 'CrysAlisPro 1.171.39.46 (Rigaku OD, 2018)'
_computing_molecular_graphics 'Olex2 (Dolomanov et al., 2009)'
_computing_publication_material 'Olex2 (Dolomanov et al., 2009)'
_computing_structure_refinement 'ShelXL (Sheldrick, 2015)'
_computing_structure_solution 'olex2.solve (Bourhis et al., 2015)'
_diffrn_ambient_environment N~2~
_diffrn_ambient_temperature 150.00(10)
_diffrn_detector 'CCD plate'
_diffrn_detector_area_resol_mean 8.1150
_diffrn_detector_type EosS2
_diffrn_measured_fraction_theta_full 1.000
_diffrn_measured_fraction_theta_max 0.997
_diffrn_measurement_device 'four-circle diffractometer'
_diffrn_measurement_device_type 'SuperNova, Dual, Cu at home/near, EosS2'
_diffrn_measurement_method '\w scans'
_diffrn_radiation_monochromator mirror
_diffrn_radiation_probe x-ray
_diffrn_radiation_type CuK\a
_diffrn_radiation_wavelength 1.54184
_diffrn_reflns_av_R_equivalents 0.0340
_diffrn_reflns_av_unetI/netI 0.0375
_diffrn_reflns_Laue_measured_fraction_full 1.000
_diffrn_reflns_Laue_measured_fraction_max 0.997
_diffrn_reflns_limit_h_max 12
_diffrn_reflns_limit_h_min -12
_diffrn_reflns_limit_k_max 14
_diffrn_reflns_limit_k_min -14
_diffrn_reflns_limit_l_max 22
_diffrn_reflns_limit_l_min -20
_diffrn_reflns_number 21138
_diffrn_reflns_point_group_measured_fraction_full 1.000
_diffrn_reflns_point_group_measured_fraction_max 0.997
_diffrn_reflns_theta_full 67.684
_diffrn_reflns_theta_max 73.047
_diffrn_reflns_theta_min 2.495
_diffrn_source 'micro-focus sealed X-ray tube'
_diffrn_source_type 'SuperNova (Cu) X-ray Source'
_exptl_absorpt_coefficient_mu 4.814
_exptl_absorpt_correction_T_max 1.00000
_exptl_absorpt_correction_T_min 0.92121
_exptl_absorpt_correction_type multi-scan
_exptl_absorpt_process_details
;
CrysAlisPro 1.171.39.46 (Rigaku Oxford Diffraction, 2018)
Empirical absorption correction using spherical harmonics,
 implemented in SCALE3 ABSPACK scaling algorithm.
;
_exptl_crystal_colour yellow
_exptl_crystal_colour_primary yellow
_exptl_crystal_density_diffrn 1.411
_exptl_crystal_description block
_exptl_crystal_F_000 800
_exptl_crystal_size_max 0.116
_exptl_crystal_size_mid 0.08
_exptl_crystal_size_min 0.05
_refine_diff_density_max 0.614
_refine_diff_density_min -0.523
_refine_diff_density_rms 0.063
_refine_ls_extinction_method none
_refine_ls_goodness_of_fit_ref 1.020
_refine_ls_hydrogen_treatment mixed
_refine_ls_matrix_type full
_refine_ls_number_parameters 446
_refine_ls_number_reflns 7307
_refine_ls_number_restraints 2
_refine_ls_restrained_S_all 1.020
_refine_ls_R_factor_all 0.0311
_refine_ls_R_factor_gt 0.0274
_refine_ls_shift/su_max 0.001
_refine_ls_shift/su_mean 0.000
_refine_ls_structure_factor_coef Fsqd
_refine_ls_weighting_details 'w=1/[\s^2^(Fo^2^)+(0.0322P)^2^+0.4393P] where P=(Fo^2^+2Fc^2^)/3'
_refine_ls_weighting_scheme calc
_refine_ls_wR_factor_gt 0.0650
_refine_ls_wR_factor_ref 0.0672
_reflns_Friedel_coverage 0.000
_reflns_number_gt 6654
_reflns_number_total 7307
_reflns_threshold_expression 'I > 2\s(I)'
_cod_data_source_file c8dt05023f2.cif
_cod_data_source_block s18mkw40
_cod_depositor_comments 'Adding full bibliography for 7049052--7049061.cif.'
_cod_database_code 7049059
_shelxl_version_number 2014-3
_chemical_oxdiff_usercomment 'yellow block'
_shelx_space_group_comment
;
The symmetry employed for this shelxl refinement is uniquely defined
by the following loop, which should always be used as a source of
symmetry information in preference to the above space-group names.
They are only intended as comments.
;
_olex2_refinement_description
;
1. Fixed Uiso
 At 1.2 times of:
  All C(H) groups
 At 1.5 times of:
  All C(H,H,H) groups
2. Restrained distances
 C3-H3A = C3-H3B
 0.95 with sigma of 0.005
3.a Aromatic/amide H refined with riding coordinates:
 C5(H5), C7(H7), C13(H13), C14(H14), C17(H17), C19(H19), C25(H25), C26(H26),
 C27(H27), C28(H28), C29(H29), C31(H31), C32(H32), C33(H33), C34(H34), C35(H35),
  C37(H37), C38(H38), C39(H39), C40(H40), C41(H41)
3.b Idealised Me refined as rotating group:
 C2(H2A,H2B,H2C), C10(H10A,H10B,H10C), C11(H11A,H11B,H11C), C21(H21A,H21B,
 H21C), C22(H22A,H22B,H22C), C23(H23A,H23B,H23C)
;
_olex2_submission_special_instructions 'No special instructions were received'

loop_
_space_group_symop_operation_xyz
'x, y, z'
'-x, -y, -z'

loop_
_atom_site_label
_atom_site_type_symbol
_atom_site_fract_x
_atom_site_fract_y
_atom_site_fract_z
_atom_site_U_iso_or_equiv
_atom_site_adp_type
_atom_site_occupancy
_atom_site_site_symmetry_order
_atom_site_calc_flag
_atom_site_refinement_flags_posn
Ru1 Ru 0.30279(2) 0.19972(2) 0.25683(2) 0.01832(5) Uani 1 1 d .
H1 H 0.340(3) 0.141(3) 0.1700(17) 0.041(8) Uiso 1 1 d .
H2 H 0.434(3) 0.269(3) 0.2356(17) 0.039(8) Uiso 1 1 d .
Zn1 Zn 0.42616(3) 0.25384(3) 0.13691(2) 0.02847(8) Uani 1 1 d .
P1 P 0.09463(5) 0.38650(4) 0.23932(3) 0.01929(10) Uani 1 1 d .
O1 O 0.1156(2) 0.04552(17) 0.28498(12) 0.0429(4) Uani 1 1 d .
N1 N 0.48508(19) 0.00259(15) 0.36507(9) 0.0223(3) Uani 1 1 d .
N2 N 0.62399(19) -0.01920(16) 0.25757(10) 0.0233(3) Uani 1 1 d .
C1 C 0.1819(2) 0.10801(19) 0.27688(12) 0.0266(4) Uani 1 1 d .
C2 C 0.4717(3) 0.3330(3) 0.04342(15) 0.0433(6) Uani 1 1 d .
H2A H 0.4087 0.3312 0.0080 0.065 Uiso 1 1 calc GR
H2B H 0.5753 0.2871 0.0226 0.065 Uiso 1 1 calc GR
H2C H 0.4535 0.4197 0.0536 0.065 Uiso 1 1 calc GR
C3 C 0.2892(2) 0.26226(18) 0.37265(11) 0.0230(4) Uani 1 1 d D
H3A H 0.3890(12) 0.255(2) 0.3711(15) 0.025(6) Uiso 1 1 d D
H3B H 0.222(3) 0.3479(11) 0.3858(16) 0.038(8) Uiso 1 1 d D
C4 C 0.2568(2) 0.17136(19) 0.42585(11) 0.0222(4) Uani 1 1 d .
C5 C 0.1260(2) 0.20847(19) 0.47884(11) 0.0247(4) Uani 1 1 d .
H5 H 0.0597 0.2939 0.4823 0.030 Uiso 1 1 calc R
C6 C 0.0920(2) 0.1219(2) 0.52656(12) 0.0276(4) Uani 1 1 d .
C7 C 0.1889(3) -0.0057(2) 0.51986(12) 0.0287(4) Uani 1 1 d .
H7 H 0.1661 -0.0640 0.5513 0.034 Uiso 1 1 calc R
C8 C 0.3207(2) -0.04937(19) 0.46684(11) 0.0250(4) Uani 1 1 d .
C9 C 0.3545(2) 0.04112(19) 0.42207(11) 0.0226(4) Uani 1 1 d .
C10 C -0.0443(3) 0.1676(2) 0.58593(13) 0.0350(5) Uani 1 1 d .
H10A H -0.0158 0.1790 0.6330 0.052 Uiso 1 1 calc GR
H10B H -0.0874 0.1057 0.5918 0.052 Uiso 1 1 calc GR
H10C H -0.1169 0.2472 0.5710 0.052 Uiso 1 1 calc GR
C11 C 0.4157(3) -0.1909(2) 0.45968(14) 0.0347(5) Uani 1 1 d .
H11A H 0.4590 -0.2128 0.4079 0.052 Uiso 1 1 calc GR
H11B H 0.3539 -0.2364 0.4764 0.052 Uiso 1 1 calc GR
H11C H 0.4945 -0.2134 0.4903 0.052 Uiso 1 1 calc GR
C12 C 0.4820(2) 0.04766(18) 0.29286(11) 0.0214(4) Uani 1 1 d .
C13 C 0.6270(2) -0.0875(2) 0.37381(12) 0.0268(4) Uani 1 1 d .
H13 H 0.6564 -0.1299 0.4180 0.032 Uiso 1 1 calc R
C14 C 0.7140(2) -0.1020(2) 0.30671(12) 0.0286(4) Uani 1 1 d .
H14 H 0.8149 -0.1567 0.2952 0.034 Uiso 1 1 calc R
C15 C 0.6724(2) -0.01376(19) 0.17836(11) 0.0229(4) Uani 1 1 d .
C16 C 0.7507(2) 0.06023(19) 0.15308(12) 0.0258(4) Uani 1 1 d .
C17 C 0.7912(2) 0.0658(2) 0.07530(13) 0.0290(4) Uani 1 1 d .
H17 H 0.8439 0.1150 0.0571 0.035 Uiso 1 1 calc R
C18 C 0.7548(3) -0.0004(2) 0.02423(12) 0.0296(4) Uani 1 1 d .
C19 C 0.6790(2) -0.0757(2) 0.05212(12) 0.0284(4) Uani 1 1 d .
H19 H 0.6551 -0.1208 0.0184 0.034 Uiso 1 1 calc R
C20 C 0.6379(2) -0.08528(19) 0.12911(12) 0.0249(4) Uani 1 1 d .
C21 C 0.7910(3) 0.1342(2) 0.20716(14) 0.0364(5) Uani 1 1 d .
H21A H 0.7018 0.1872 0.2396 0.055 Uiso 1 1 calc GR
H21B H 0.8352 0.1865 0.1790 0.055 Uiso 1 1 calc GR
H21C H 0.8616 0.0758 0.2372 0.055 Uiso 1 1 calc GR
C22 C 0.7927(3) 0.0136(3) -0.05971(14) 0.0420(6) Uani 1 1 d .
H22A H 0.8988 -0.0327 -0.0750 0.063 Uiso 1 1 calc GR
H22B H 0.7651 0.1021 -0.0712 0.063 Uiso 1 1 calc GR
H22C H 0.7383 -0.0195 -0.0863 0.063 Uiso 1 1 calc GR
C23 C 0.5558(3) -0.1671(2) 0.15906(13) 0.0326(5) Uani 1 1 d .
H23A H 0.6082 -0.2237 0.1962 0.049 Uiso 1 1 calc GR
H23B H 0.5511 -0.2159 0.1183 0.049 Uiso 1 1 calc GR
H23C H 0.4556 -0.1138 0.1818 0.049 Uiso 1 1 calc GR
C24 C -0.0146(2) 0.39429(18) 0.16261(12) 0.0237(4) Uani 1 1 d .
C25 C 0.0599(3) 0.3300(2) 0.09542(13) 0.0336(5) Uani 1 1 d .
H25 H 0.1630 0.2814 0.0903 0.040 Uiso 1 1 calc R
C26 C -0.0173(3) 0.3368(3) 0.03508(14) 0.0414(6) Uani 1 1 d .
H26 H 0.0349 0.2943 -0.0101 0.050 Uiso 1 1 calc R
C27 C -0.1700(3) 0.4059(2) 0.04220(14) 0.0390(6) Uani 1 1 d .
H27 H -0.2215 0.4097 0.0022 0.047 Uiso 1 1 calc R
C28 C -0.2466(3) 0.4700(2) 0.10926(15) 0.0379(5) Uani 1 1 d .
H28 H -0.3502 0.5167 0.1143 0.045 Uiso 1 1 calc R
C29 C -0.1699(3) 0.4649(2) 0.16917(13) 0.0316(5) Uani 1 1 d .
H29 H -0.2223 0.5089 0.2139 0.038 Uiso 1 1 calc R
C30 C 0.1281(2) 0.53288(18) 0.22444(11) 0.0240(4) Uani 1 1 d .
C31 C 0.2411(3) 0.5440(2) 0.25808(13) 0.0310(4) Uani 1 1 d .
H31 H 0.2979 0.4778 0.2871 0.037 Uiso 1 1 calc R
C32 C 0.2695(3) 0.6526(2) 0.24862(14) 0.0380(5) Uani 1 1 d .
H32 H 0.3445 0.6592 0.2717 0.046 Uiso 1 1 calc R
C33 C 0.1869(3) 0.7519(2) 0.20487(14) 0.0382(5) Uani 1 1 d .
H33 H 0.2062 0.8248 0.1985 0.046 Uiso 1 1 calc R
C34 C 0.0754(3) 0.7412(2) 0.17090(14) 0.0369(5) Uani 1 1 d .
H34 H 0.0201 0.8072 0.1413 0.044 Uiso 1 1 calc R
C35 C 0.0447(3) 0.6329(2) 0.18033(13) 0.0296(4) Uani 1 1 d .
H35 H -0.0309 0.6271 0.1574 0.036 Uiso 1 1 calc R
C36 C -0.0543(2) 0.42776(18) 0.32116(11) 0.0222(4) Uani 1 1 d .
C37 C -0.1357(3) 0.3524(2) 0.33530(13) 0.0290(4) Uani 1 1 d .
H37 H -0.1142 0.2846 0.3028 0.035 Uiso 1 1 calc R
C38 C -0.2479(3) 0.3766(2) 0.39668(14) 0.0358(5) Uani 1 1 d .
H38 H -0.3032 0.3269 0.4044 0.043 Uiso 1 1 calc R
C39 C -0.2775(3) 0.4758(2) 0.44703(13) 0.0355(5) Uani 1 1 d .
H39 H -0.3517 0.4917 0.4888 0.043 Uiso 1 1 calc R
C40 C -0.1969(3) 0.5495(2) 0.43453(13) 0.0336(5) Uani 1 1 d .
H40 H -0.2161 0.6151 0.4684 0.040 Uiso 1 1 calc R
C41 C -0.0863(2) 0.5276(2) 0.37173(12) 0.0270(4) Uani 1 1 d .
H41 H -0.0336 0.5794 0.3634 0.032 Uiso 1 1 calc R

loop_
_atom_site_aniso_label
_atom_site_aniso_U_11
_atom_site_aniso_U_22
_atom_site_aniso_U_33
_atom_site_aniso_U_23
_atom_site_aniso_U_13
_atom_site_aniso_U_12
Ru1 0.02041(8) 0.01540(7) 0.01775(8) 0.00089(5) -0.00654(5) -0.00461(6)
Zn1 0.02756(15) 0.03107(15) 0.02316(14) 0.00603(11) -0.00581(11) -0.00813(12)
P1 0.0216(2) 0.0149(2) 0.0199(2) 0.00102(16) -0.00579(17) -0.00497(18)
O1 0.0443(10) 0.0326(9) 0.0620(12) 0.0079(8) -0.0195(9) -0.0226(8)
N1 0.0211(8) 0.0198(7) 0.0222(8) 0.0020(6) -0.0058(6) -0.0039(6)
N2 0.0216(8) 0.0227(8) 0.0215(8) 0.0014(6) -0.0061(6) -0.0039(7)
C1 0.0281(10) 0.0206(9) 0.0290(10) 0.0015(7) -0.0126(8) -0.0049(8)
C2 0.0421(14) 0.0462(14) 0.0355(13) 0.0159(11) -0.0055(10) -0.0134(12)
C3 0.0263(10) 0.0204(9) 0.0212(9) -0.0016(7) -0.0066(7) -0.0072(8)
C4 0.0263(10) 0.0232(9) 0.0174(9) 0.0000(7) -0.0087(7) -0.0082(8)
C5 0.0254(10) 0.0245(9) 0.0228(9) -0.0028(7) -0.0080(8) -0.0070(8)
C6 0.0271(10) 0.0343(11) 0.0229(10) -0.0031(8) -0.0046(8) -0.0132(9)
C7 0.0328(11) 0.0302(10) 0.0250(10) 0.0041(8) -0.0055(8) -0.0148(9)
C8 0.0276(10) 0.0238(10) 0.0224(9) 0.0018(7) -0.0072(8) -0.0082(8)
C9 0.0216(9) 0.0244(9) 0.0204(9) -0.0004(7) -0.0064(7) -0.0067(8)
C10 0.0310(11) 0.0418(12) 0.0313(11) -0.0049(9) 0.0004(9) -0.0151(10)
C11 0.0347(12) 0.0257(11) 0.0385(12) 0.0064(9) -0.0023(9) -0.0087(9)
C12 0.0225(9) 0.0203(9) 0.0198(9) 0.0005(7) -0.0058(7) -0.0062(7)
C13 0.0251(10) 0.0275(10) 0.0246(10) 0.0034(8) -0.0087(8) -0.0059(8)
C14 0.0221(10) 0.0297(10) 0.0276(10) 0.0016(8) -0.0075(8) -0.0027(8)
C15 0.0213(9) 0.0214(9) 0.0216(9) 0.0006(7) -0.0049(7) -0.0036(7)
C16 0.0221(9) 0.0239(9) 0.0301(10) 0.0014(8) -0.0080(8) -0.0067(8)
C17 0.0257(10) 0.0257(10) 0.0352(11) 0.0066(8) -0.0053(8) -0.0105(8)
C18 0.0287(10) 0.0289(10) 0.0250(10) 0.0020(8) -0.0032(8) -0.0057(9)
C19 0.0291(10) 0.0280(10) 0.0251(10) -0.0043(8) -0.0047(8) -0.0078(9)
C20 0.0221(9) 0.0204(9) 0.0280(10) -0.0025(7) -0.0030(8) -0.0044(8)
C21 0.0372(12) 0.0427(13) 0.0374(12) -0.0007(10) -0.0129(10) -0.0215(11)
C22 0.0485(15) 0.0478(14) 0.0281(12) 0.0060(10) -0.0025(10) -0.0197(12)
C23 0.0372(12) 0.0290(10) 0.0340(11) -0.0030(9) -0.0020(9) -0.0166(10)
C24 0.0260(10) 0.0188(8) 0.0250(9) 0.0032(7) -0.0101(8) -0.0060(8)
C25 0.0294(11) 0.0336(11) 0.0312(11) -0.0033(9) -0.0120(9) -0.0030(9)
C26 0.0427(14) 0.0428(13) 0.0300(12) -0.0062(10) -0.0141(10) -0.0047(11)
C27 0.0412(13) 0.0358(12) 0.0367(13) 0.0004(10) -0.0230(11) -0.0063(10)
C28 0.0280(11) 0.0362(12) 0.0443(14) 0.0016(10) -0.0167(10) -0.0039(10)
C29 0.0282(11) 0.0296(11) 0.0294(11) -0.0005(8) -0.0093(9) -0.0022(9)
C30 0.0275(10) 0.0189(9) 0.0232(9) -0.0004(7) -0.0006(8) -0.0081(8)
C31 0.0398(12) 0.0265(10) 0.0304(11) 0.0018(8) -0.0070(9) -0.0164(9)
C32 0.0494(14) 0.0367(12) 0.0362(12) -0.0033(9) -0.0053(10) -0.0258(11)
C33 0.0540(15) 0.0269(11) 0.0363(12) -0.0016(9) 0.0074(11) -0.0238(11)
C34 0.0426(13) 0.0228(10) 0.0384(12) 0.0061(9) 0.0004(10) -0.0091(10)
C35 0.0312(11) 0.0222(10) 0.0321(11) 0.0048(8) -0.0021(9) -0.0089(9)
C36 0.0218(9) 0.0194(9) 0.0227(9) 0.0018(7) -0.0071(7) -0.0046(7)
C37 0.0321(11) 0.0227(9) 0.0306(11) -0.0008(8) -0.0020(9) -0.0101(9)
C38 0.0359(12) 0.0352(12) 0.0390(12) 0.0020(9) -0.0002(10) -0.0191(10)
C39 0.0306(11) 0.0373(12) 0.0307(11) -0.0024(9) 0.0056(9) -0.0088(10)
C40 0.0317(11) 0.0294(11) 0.0331(11) -0.0097(9) -0.0007(9) -0.0062(9)
C41 0.0281(10) 0.0227(9) 0.0301(10) -0.0028(8) -0.0045(8) -0.0096(8)

loop_
_atom_type_symbol
_atom_type_description
_atom_type_scat_dispersion_real
_atom_type_scat_dispersion_imag
_atom_type_scat_source
C C 0.0181 0.0091 'International Tables Vol C Tables 4.2.6.8 and 6.1.1.4'
H H 0.0000 0.0000 'International Tables Vol C Tables 4.2.6.8 and 6.1.1.4'
N N 0.0311 0.0180 'International Tables Vol C Tables 4.2.6.8 and 6.1.1.4'
O O 0.0492 0.0322 'International Tables Vol C Tables 4.2.6.8 and 6.1.1.4'
P P 0.2955 0.4335 'International Tables Vol C Tables 4.2.6.8 and 6.1.1.4'
Ru Ru 0.0552 3.2960 'International Tables Vol C Tables 4.2.6.8 and 6.1.1.4'
Zn Zn -1.5491 0.6778 'International Tables Vol C Tables 4.2.6.8 and 6.1.1.4'

loop_
_geom_angle_atom_site_label_1
_geom_angle_atom_site_label_2
_geom_angle_atom_site_label_3
_geom_angle
H1 Ru1 H2 91.8(15)
Zn1 Ru1 H1 48.2(11)
Zn1 Ru1 H2 46.5(10)
P1 Ru1 H1 97.7(10)
P1 Ru1 H2 94.8(9)
P1 Ru1 Zn1 85.582(14)
C1 Ru1 H1 85.2(11)
C1 Ru1 H2 173.5(10)
C1 Ru1 Zn1 132.03(7)
C1 Ru1 P1 91.33(6)
C1 Ru1 C3 98.77(8)
C1 Ru1 C12 90.29(8)
C3 Ru1 H1 171.4(11)
C3 Ru1 H2 83.5(10)
C3 Ru1 Zn1 129.02(6)
C3 Ru1 P1 89.87(5)
C12 Ru1 H1 93.2(10)
C12 Ru1 H2 84.1(9)
C12 Ru1 Zn1 101.27(6)
C12 Ru1 P1 169.10(6)
C12 Ru1 C3 79.23(7)
Ru1 Zn1 H1 41.8(9)
Ru1 Zn1 H2 45.4(10)
H1 Zn1 H2 84.6(13)
C2 Zn1 Ru1 165.01(8)
C2 Zn1 H1 138.9(9)
C2 Zn1 H2 136.3(10)
C24 P1 Ru1 119.83(7)
C30 P1 Ru1 116.49(7)
C30 P1 C24 101.94(9)
C36 P1 Ru1 112.50(6)
C36 P1 C24 100.50(9)
C36 P1 C30 103.15(9)
C12 N1 C9 123.33(16)
C12 N1 C13 111.03(17)
C13 N1 C9 125.58(17)
C12 N2 C14 111.47(17)
C12 N2 C15 124.52(16)
C14 N2 C15 123.81(18)
O1 C1 Ru1 174.8(2)
Zn1 C2 H2A 109.5
Zn1 C2 H2B 109.5
Zn1 C2 H2C 109.5
H2A C2 H2B 109.5
H2A C2 H2C 109.5
H2B C2 H2C 109.5
Ru1 C3 H3A 99.6(16)
Ru1 C3 H3B 116.5(18)
H3A C3 H3B 108(2)
C4 C3 Ru1 108.65(13)
C4 C3 H3A 111.9(16)
C4 C3 H3B 111.6(18)
C5 C4 C3 122.14(18)
C5 C4 C9 117.32(19)
C9 C4 C3 120.45(19)
C4 C5 H5 118.9
C6 C5 C4 122.19(19)
C6 C5 H5 118.9
C5 C6 C10 120.2(2)
C7 C6 C5 118.8(2)
C7 C6 C10 121.0(2)
C6 C7 H7 119.1
C6 C7 C8 121.8(2)
C8 C7 H7 119.1
C7 C8 C11 118.63(19)
C9 C8 C7 117.79(19)
C9 C8 C11 123.6(2)
C4 C9 N1 117.06(18)
C8 C9 N1 120.68(18)
C8 C9 C4 122.03(19)
C6 C10 H10A 109.5
C6 C10 H10B 109.5
C6 C10 H10C 109.5
H10A C10 H10B 109.5
H10A C10 H10C 109.5
H10B C10 H10C 109.5
C8 C11 H11A 109.5
C8 C11 H11B 109.5
C8 C11 H11C 109.5
H11A C11 H11B 109.5
H11A C11 H11C 109.5
H11B C11 H11C 109.5
N1 C12 Ru1 124.85(14)
N2 C12 Ru1 130.98(14)
N2 C12 N1 103.73(16)
N1 C13 H13 126.4
C14 C13 N1 107.13(17)
C14 C13 H13 126.4
N2 C14 H14 126.7
C13 C14 N2 106.62(19)
C13 C14 H14 126.7
C16 C15 N2 119.83(19)
C16 C15 C20 122.37(19)
C20 C15 N2 117.80(19)
C15 C16 C17 117.74(19)
C15 C16 C21 121.8(2)
C17 C16 C21 120.4(2)
C16 C17 H17 119.1
C18 C17 C16 121.7(2)
C18 C17 H17 119.1
C17 C18 C22 120.3(2)
C19 C18 C17 118.6(2)
C19 C18 C22 121.1(2)
C18 C19 H19 119.2
C18 C19 C20 121.7(2)
C20 C19 H19 119.2
C15 C20 C23 120.70(19)
C19 C20 C15 117.8(2)
C19 C20 C23 121.5(2)
C16 C21 H21A 109.5
C16 C21 H21B 109.5
C16 C21 H21C 109.5
H21A C21 H21B 109.5
H21A C21 H21C 109.5
H21B C21 H21C 109.5
C18 C22 H22A 109.5
C18 C22 H22B 109.5
C18 C22 H22C 109.5
H22A C22 H22B 109.5
H22A C22 H22C 109.5
H22B C22 H22C 109.5
C20 C23 H23A 109.5
C20 C23 H23B 109.5
C20 C23 H23C 109.5
H23A C23 H23B 109.5
H23A C23 H23C 109.5
H23B C23 H23C 109.5
C25 C24 P1 119.10(16)
C25 C24 C29 118.30(19)
C29 C24 P1 122.59(17)
C24 C25 H25 119.5
C24 C25 C26 121.0(2)
C26 C25 H25 119.5
C25 C26 H26 119.9
C27 C26 C25 120.2(2)
C27 C26 H26 119.9
C26 C27 H27 120.2
C26 C27 C28 119.6(2)
C28 C27 H27 120.2
C27 C28 H28 119.8
C27 C28 C29 120.4(2)
C29 C28 H28 119.8
C24 C29 H29 119.8
C28 C29 C24 120.5(2)
C28 C29 H29 119.8
C31 C30 P1 118.74(15)
C31 C30 C35 118.9(2)
C35 C30 P1 122.34(17)
C30 C31 H31 119.7
C32 C31 C30 120.6(2)
C32 C31 H31 119.7
C31 C32 H32 119.7
C31 C32 C33 120.5(2)
C33 C32 H32 119.7
C32 C33 H33 120.4
C34 C33 C32 119.2(2)
C34 C33 H33 120.4
C33 C34 H34 119.5
C33 C34 C35 121.0(2)
C35 C34 H34 119.5
C30 C35 H35 120.1
C34 C35 C30 119.8(2)
C34 C35 H35 120.1
C37 C36 P1 118.11(16)
C37 C36 C41 118.3(2)
C41 C36 P1 123.50(16)
C36 C37 H37 119.3
C38 C37 C36 121.3(2)
C38 C37 H37 119.3
C37 C38 H38 120.2
C37 C38 C39 119.7(2)
C39 C38 H38 120.2
C38 C39 H39 120.2
C40 C39 C38 119.7(2)
C40 C39 H39 120.2
C39 C40 H40 119.6
C39 C40 C41 120.8(2)
C41 C40 H40 119.6
C36 C41 H41 119.9
C40 C41 C36 120.1(2)
C40 C41 H41 119.9

loop_
_geom_bond_atom_site_label_1
_geom_bond_atom_site_label_2
_geom_bond_distance
Ru1 H1 1.65(3)
Ru1 H2 1.77(3)
Ru1 Zn1 2.4828(3)
Ru1 P1 2.3342(5)
Ru1 C1 1.874(2)
Ru1 C3 2.1971(19)
Ru1 C12 2.0753(19)
Zn1 H1 1.85(3)
Zn1 H2 1.80(3)
Zn1 C2 1.946(2)
P1 C24 1.848(2)
P1 C30 1.842(2)
P1 C36 1.835(2)
O1 C1 1.143(3)
N1 C9 1.438(3)
N1 C12 1.370(2)
N1 C13 1.385(3)
N2 C12 1.358(3)
N2 C14 1.391(3)
N2 C15 1.433(3)
C2 H2A 0.9600
C2 H2B 0.9600
C2 H2C 0.9600
C3 H3A 0.948(5)
C3 H3B 0.951(5)
C3 C4 1.478(3)
C4 C5 1.399(3)
C4 C9 1.409(3)
C5 H5 0.9300
C5 C6 1.391(3)
C6 C7 1.384(3)
C6 C10 1.500(3)
C7 H7 0.9300
C7 C8 1.406(3)
C8 C9 1.398(3)
C8 C11 1.510(3)
C10 H10A 0.9600
C10 H10B 0.9600
C10 H10C 0.9600
C11 H11A 0.9600
C11 H11B 0.9600
C11 H11C 0.9600
C13 H13 0.9300
C13 C14 1.339(3)
C14 H14 0.9300
C15 C16 1.384(3)
C15 C20 1.401(3)
C16 C17 1.395(3)
C16 C21 1.515(3)
C17 H17 0.9300
C17 C18 1.392(3)
C18 C19 1.388(3)
C18 C22 1.510(3)
C19 H19 0.9300
C19 C20 1.389(3)
C20 C23 1.504(3)
C21 H21A 0.9600
C21 H21B 0.9600
C21 H21C 0.9600
C22 H22A 0.9600
C22 H22B 0.9600
C22 H22C 0.9600
C23 H23A 0.9600
C23 H23B 0.9600
C23 H23C 0.9600
C24 C25 1.382(3)
C24 C29 1.397(3)
C25 H25 0.9300
C25 C26 1.396(3)
C26 H26 0.9300
C26 C27 1.372(4)
C27 H27 0.9300
C27 C28 1.383(4)
C28 H28 0.9300
C28 C29 1.391(3)
C29 H29 0.9300
C30 C31 1.395(3)
C30 C35 1.400(3)
C31 H31 0.9300
C31 C32 1.384(3)
C32 H32 0.9300
C32 C33 1.389(4)
C33 H33 0.9300
C33 C34 1.383(4)
C34 H34 0.9300
C34 C35 1.392(3)
C35 H35 0.9300
C36 C37 1.392(3)
C36 C41 1.399(3)
C37 H37 0.9300
C37 C38 1.383(3)
C38 H38 0.9300
C38 C39 1.396(4)
C39 H39 0.9300
C39 C40 1.370(4)
C40 H40 0.9300
C40 C41 1.394(3)
C41 H41 0.9300
